data_2013795
loop_
_publ_author_name
'Daniel E. Lynch'
'Ian McClenaghan'

_publ_section_title
;
 Four trifluoromethylnitrobenzene analogues
;
_journal_issue 1
_journal_name_full 'Acta Crystallographica Section C'
_journal_page_first o1
_journal_page_last o5
_journal_paper_doi 10.1107/S0108270103025150
_journal_volume 60
_journal_year 2004
_chemical_formula_iupac 'C14 H16 F3 N3 O4'
_chemical_formula_moiety 'C14 H16 F3 N3 O4'
_chemical_formula_sum 'C14 H16 F3 N3 O4'
_chemical_formula_weight 347.30
_chemical_name_systematic
;
4-[4-nitro-2-(trifluoromethyl)phenyl]piperazine-1-carboxylate
;
_space_group_IT_number 14
_symmetry_cell_setting monoclinic
_symmetry_space_group_name_Hall '-P 2yn'
_symmetry_space_group_name_H-M 'P 1 21/n 1'
_atom_sites_solution_hydrogens geom
_atom_sites_solution_primary direct
_atom_sites_solution_secondary difmap
_audit_creation_method SHELXL-97
_cell_angle_alpha 90
_cell_angle_beta 107.85(3)
_cell_angle_gamma 90
_cell_formula_units_Z 4
_cell_length_a 12.555(3)
_cell_length_b 7.2688(15)
_cell_length_c 17.366(4)
_cell_measurement_reflns_used 5964
_cell_measurement_temperature 120(2)
_cell_measurement_theta_max 27.5
_cell_measurement_theta_min 2.9
_cell_volume 1508.5(6)
_computing_cell_refinement 'DENZO and COLLECT'
_computing_data_collection 'DENZO (Otwinowski & Minor, 1997) and COLLECT (Hooft, 1998)'
_computing_data_reduction 'DENZO, SCALEPACK (Otwinowski & Minor, 1997) and COLLECT'
_computing_molecular_graphics 'PLUTON94 (Spek, 1994) and PLATON97 (Spek, 1997)'
_computing_publication_material SHELXL97
_computing_structure_refinement 'SHELXL97 (Sheldrick, 1997)'
_computing_structure_solution 'SHELXS97 (Sheldrick, 1997)'
_diffrn_ambient_temperature 120(2)
_diffrn_detector_area_resol_mean 9.091
_diffrn_measured_fraction_theta_full 0.994
_diffrn_measured_fraction_theta_max 0.994
_diffrn_measurement_device_type 'Nonius KappaCCD area detector'
_diffrn_measurement_method '\f and \w scans'
_diffrn_radiation_monochromator graphite
_diffrn_radiation_source 'Nonius FR591 rotating anode'
_diffrn_radiation_type MoK\a
_diffrn_radiation_wavelength 0.71073
_diffrn_reflns_av_R_equivalents 0.0576
_diffrn_reflns_av_sigmaI/netI 0.0557
_diffrn_reflns_limit_h_max 15
_diffrn_reflns_limit_h_min -16
_diffrn_reflns_limit_k_max 9
_diffrn_reflns_limit_k_min -9
_diffrn_reflns_limit_l_max 22
_diffrn_reflns_limit_l_min -22
_diffrn_reflns_number 10705
_diffrn_reflns_theta_full 27.5
_diffrn_reflns_theta_max 27.5
_diffrn_reflns_theta_min 3.1
_diffrn_standards_decay_% 0
_diffrn_standards_number 0
_exptl_absorpt_coefficient_mu 0.136
_exptl_absorpt_correction_T_max 0.993
_exptl_absorpt_correction_T_min 0.993
_exptl_absorpt_correction_type multi-scan
_exptl_absorpt_process_details '(SORTAV; Blessing, 1995)'
_exptl_crystal_colour yellow
_exptl_crystal_density_diffrn 1.529
_exptl_crystal_density_method 'not measured'
_exptl_crystal_description plate
_exptl_crystal_F_000 720
_exptl_crystal_size_max 0.20
_exptl_crystal_size_mid 0.14
_exptl_crystal_size_min 0.05
_refine_diff_density_max 0.33
_refine_diff_density_min -0.35
_refine_ls_extinction_method none
_refine_ls_goodness_of_fit_ref 1.041
_refine_ls_hydrogen_treatment constr
_refine_ls_matrix_type full
_refine_ls_number_parameters 218
_refine_ls_number_reflns 3438
_refine_ls_number_restraints 0
_refine_ls_restrained_S_all 1.041
_refine_ls_R_factor_all 0.0681
_refine_ls_R_factor_gt 0.0483
_refine_ls_shift/su_max 0.000
_refine_ls_shift/su_mean 0.000
_refine_ls_structure_factor_coef Fsqd
_refine_ls_weighting_details 'w=1/[\s^2^(Fo^2^)+(0.0726P)^2^+0.252P] where P=(Fo^2^+2Fc^2^)/3'
_refine_ls_weighting_scheme calc
_refine_ls_wR_factor_gt 0.1192
_refine_ls_wR_factor_ref 0.1345
_reflns_number_gt 2583
_reflns_number_total 3438
_reflns_threshold_expression I>2\s(I)
_cod_data_source_file gg1189.cif
_cod_data_source_block I
_cod_depositor_comments
;
The following automatic conversions were performed:
'_symmetry_cell_setting' value 'Monoclinic' changed to 'monoclinic'
according to '/home/saulius/struct/CIF-dictionaries/cif_core.dic'
dictionary named 'cif_core.dic' version 2.4.1 from 2010-06-29.

Automatic conversion script
Id: cif_fix_enum 1527 2010-12-29 10:47:43Z saulius 

The following automatic conversions were performed:

'_symmetry_cell_setting' value 'Monoclinic' changed to 'monoclinic'
according to /home/saulius/struct/CIF-dictionaries/cif_core.dic
dictionary named 'cif_core.dic' version 2.4.1 from
2010-06-29.

'_exptl_absorpt_correction_type' value 'Multi-scan'
changed to 'multi-scan' according to
/home/saulius/struct/CIF-dictionaries/cif_core.dic dictionary named
'cif_core.dic' version 2.4.1 from 2010-06-29.

Automatic conversion script
Id: cif_fix_values 1715 2011-07-08 13:25:40Z adriana 
;
_cod_original_sg_symbol_H-M 'P 21/n'
_cod_database_code 2013795

loop_
_symmetry_equiv_pos_as_xyz
'x, y, z'
'-x+1/2, y+1/2, -z+1/2'
'-x, -y, -z'
'x-1/2, -y-1/2, z-1/2'

loop_
_atom_site_label
_atom_site_fract_x
_atom_site_fract_y
_atom_site_fract_z
_atom_site_U_iso_or_equiv
_atom_site_adp_type
_atom_site_calc_flag
_atom_site_refinement_flags
_atom_site_occupancy
_atom_site_disorder_assembly
_atom_site_disorder_group
_atom_site_type_symbol
C1 0.71754(12) 0.9337(2) 0.09555(9) 0.0188(3) Uani d . 1 . . C
C2 0.63996(13) 0.8756(2) 0.13577(9) 0.0185(3) Uani d . 1 . . C
C21 0.64564(13) 0.6951(2) 0.17898(10) 0.0221(4) Uani d . 1 . . C
F21 0.69701(8) 0.56039(13) 0.15254(6) 0.0287(3) Uani d . 1 . . F
F22 0.69744(9) 0.71006(15) 0.25949(6) 0.0316(3) Uani d . 1 . . F
F23 0.54197(8) 0.63119(15) 0.17232(6) 0.0332(3) Uani d . 1 . . F
C3 0.54820(13) 0.9847(2) 0.13308(9) 0.0200(4) Uani d . 1 . . C
H3 0.4976 0.9473 0.1611 0.025 Uiso calc R 1 . . H
C4 0.53000(13) 1.1471(2) 0.08990(9) 0.0203(4) Uani d . 1 . . C
N41 0.43157(12) 1.2567(2) 0.08734(8) 0.0245(3) Uani d . 1 . . N
O41 0.37893(11) 1.2166(2) 0.13459(8) 0.0370(4) Uani d . 1 . . O
O42 0.40423(11) 1.38190(18) 0.03793(8) 0.0326(3) Uani d . 1 . . O
C5 0.60039(13) 1.2036(2) 0.04684(10) 0.0217(4) Uani d . 1 . . C
H5 0.5852 1.3129 0.0154 0.027 Uiso calc R 1 . . H
C6 0.69324(14) 1.0978(2) 0.05041(9) 0.0215(4) Uani d . 1 . . C
H6 0.7423 1.1370 0.0215 0.027 Uiso calc R 1 . . H
N7 0.81138(11) 0.8303(2) 0.09724(8) 0.0208(3) Uani d . 1 . . N
C8 0.86425(14) 0.8638(3) 0.03380(10) 0.0241(4) Uani d . 1 . . C
H81 0.9148 0.9714 0.0483 0.030 Uiso calc R 1 . . H
H82 0.8063 0.8899 -0.0183 0.030 Uiso calc R 1 . . H
C9 0.93023(14) 0.6937(3) 0.02573(10) 0.0262(4) Uani d . 1 . . C
H91 0.8785 0.5885 0.0077 0.033 Uiso calc R 1 . . H
H92 0.9684 0.7156 -0.0156 0.033 Uiso calc R 1 . . H
N10 1.01301(11) 0.6494(2) 0.10287(8) 0.0238(3) Uani d . 1 . . N
C11 0.96390(14) 0.6216(2) 0.16831(10) 0.0239(4) Uani d . 1 . . C
H111 1.0240 0.6018 0.2200 0.030 Uiso calc R 1 . . H
H112 0.9155 0.5110 0.1570 0.030 Uiso calc R 1 . . H
C12 0.89519(13) 0.7892(2) 0.17529(9) 0.0211(4) Uani d . 1 . . C
H121 0.8571 0.7661 0.2165 0.026 Uiso calc R 1 . . H
H122 0.9453 0.8964 0.1930 0.026 Uiso calc R 1 . . H
C13 1.12257(14) 0.6888(2) 0.11464(10) 0.0229(4) Uani d . 1 . . C
O13 1.16077(10) 0.73633(19) 0.06119(7) 0.0313(3) Uani d . 1 . . O
O14 1.18508(9) 0.66508(17) 0.19241(7) 0.0263(3) Uani d . 1 . . O
C15 1.30424(14) 0.6955(3) 0.20817(12) 0.0337(5) Uani d . 1 . . C
H151 1.3178 0.8185 0.1886 0.042 Uiso calc R 1 . . H
H152 1.3360 0.6014 0.1802 0.042 Uiso calc R 1 . . H
C16 1.35738(15) 0.6821(3) 0.29831(12) 0.0347(5) Uani d . 1 . . C
H161 1.3229 0.7722 0.3253 0.043 Uiso calc R 1 . . H
H162 1.4377 0.7073 0.3119 0.043 Uiso calc R 1 . . H
H163 1.3462 0.5580 0.3165 0.043 Uiso calc R 1 . . H

loop_
_atom_site_aniso_label
_atom_site_aniso_U_11
_atom_site_aniso_U_22
_atom_site_aniso_U_33
_atom_site_aniso_U_12
_atom_site_aniso_U_13
_atom_site_aniso_U_23
C1 0.0166(7) 0.0229(9) 0.0175(7) -0.0022(7) 0.0061(6) -0.0029(6)
C2 0.0171(7) 0.0221(9) 0.0161(7) -0.0006(6) 0.0046(6) -0.0005(6)
C21 0.0183(8) 0.0245(9) 0.0258(8) 0.0003(7) 0.0101(7) 0.0019(7)
F21 0.0307(5) 0.0209(5) 0.0378(6) 0.0029(4) 0.0155(5) 0.0016(4)
F22 0.0373(6) 0.0362(7) 0.0214(5) 0.0008(5) 0.0093(4) 0.0077(4)
F23 0.0204(5) 0.0323(6) 0.0489(7) -0.0031(4) 0.0137(5) 0.0113(5)
C3 0.0186(8) 0.0246(9) 0.0186(7) -0.0022(7) 0.0083(6) -0.0023(6)
C4 0.0183(8) 0.0225(9) 0.0208(8) 0.0021(7) 0.0070(6) -0.0029(6)
N41 0.0231(7) 0.0282(8) 0.0210(7) 0.0033(6) 0.0051(6) -0.0013(6)
O41 0.0312(7) 0.0494(9) 0.0378(7) 0.0151(6) 0.0213(6) 0.0085(6)
O42 0.0319(7) 0.0292(7) 0.0358(7) 0.0089(6) 0.0091(6) 0.0073(6)
C5 0.0242(8) 0.0209(9) 0.0196(8) -0.0009(7) 0.0063(6) 0.0009(6)
C6 0.0208(8) 0.0252(9) 0.0209(8) -0.0023(7) 0.0102(6) 0.0008(7)
N7 0.0175(7) 0.0297(8) 0.0172(7) 0.0032(6) 0.0080(5) 0.0022(5)
C8 0.0226(8) 0.0325(10) 0.0203(8) 0.0031(7) 0.0113(7) 0.0028(7)
C9 0.0242(8) 0.0353(10) 0.0213(8) 0.0047(8) 0.0105(7) -0.0012(7)
N10 0.0194(7) 0.0337(9) 0.0207(7) 0.0038(6) 0.0099(6) 0.0029(6)
C11 0.0195(8) 0.0310(10) 0.0244(8) 0.0023(7) 0.0114(7) 0.0050(7)
C12 0.0173(7) 0.0276(9) 0.0201(8) -0.0015(7) 0.0080(6) 0.0006(7)
C13 0.0229(8) 0.0213(9) 0.0296(9) 0.0034(7) 0.0156(7) 0.0009(7)
O13 0.0299(7) 0.0385(8) 0.0325(7) 0.0010(6) 0.0199(6) 0.0056(5)
O14 0.0163(6) 0.0361(7) 0.0285(6) 0.0008(5) 0.0099(5) 0.0033(5)
C15 0.0167(8) 0.0420(12) 0.0472(11) -0.0020(8) 0.0171(8) -0.0007(9)
C16 0.0206(9) 0.0352(11) 0.0461(11) -0.0007(8) 0.0070(8) 0.0034(9)

loop_
_atom_type_symbol
_atom_type_description
_atom_type_scat_dispersion_real
_atom_type_scat_dispersion_imag
_atom_type_scat_source
C C 0.0033 0.0016 'International Tables Vol C Tables 4.2.6.8 and 6.1.1.4'
H H 0.0000 0.0000 'International Tables Vol C Tables 4.2.6.8 and 6.1.1.4'
N N 0.0061 0.0033 'International Tables Vol C Tables 4.2.6.8 and 6.1.1.4'
O O 0.0106 0.0060 'International Tables Vol C Tables 4.2.6.8 and 6.1.1.4'
F F 0.0171 0.0103 'International Tables Vol C Tables 4.2.6.8 and 6.1.1.4'

loop_
_geom_angle_atom_site_label_1
_geom_angle_atom_site_label_2
_geom_angle_atom_site_label_3
_geom_angle
N7 C1 C6 120.49(14)
N7 C1 C2 122.10(15)
C6 C1 C2 117.36(15)
C3 C2 C1 119.96(15)
C3 C2 C21 115.31(14)
C1 C2 C21 124.65(14)
F21 C21 F23 105.86(13)
F21 C21 F22 106.60(13)
F23 C21 F22 105.13(13)
F21 C21 C2 115.12(13)
F23 C21 C2 111.10(13)
F22 C21 C2 112.33(14)
C4 C3 C2 120.31(15)
C4 C3 H3 119.8
C2 C3 H3 119.8
C3 C4 C5 121.38(15)
C3 C4 N41 118.76(14)
C5 C4 N41 119.81(15)
O42 N41 O41 123.23(15)
O42 N41 C4 118.65(14)
O41 N41 C4 118.12(14)
C6 C5 C4 118.73(15)
C6 C5 H5 120.6
C4 C5 H5 120.6
C5 C6 C1 122.15(15)
C5 C6 H6 118.9
C1 C6 H6 118.9
C1 N7 C12 119.48(12)
C1 N7 C8 117.97(13)
C12 N7 C8 111.39(12)
N7 C8 C9 108.59(14)
N7 C8 H81 110.0
C9 C8 H81 110.0
N7 C8 H82 110.0
C9 C8 H82 110.0
H81 C8 H82 108.4
N10 C9 C8 110.50(14)
N10 C9 H91 109.6
C8 C9 H91 109.5
N10 C9 H92 109.5
C8 C9 H92 109.5
H91 C9 H92 108.1
C13 N10 C9 119.74(14)
C13 N10 C11 124.11(14)
C9 N10 C11 113.12(13)
N10 C11 C12 109.61(14)
N10 C11 H111 109.7
C12 C11 H111 109.7
N10 C11 H112 109.7
C12 C11 H112 109.7
H111 C11 H112 108.2
N7 C12 C11 110.68(13)
N7 C12 H121 109.5
C11 C12 H121 109.5
N7 C12 H122 109.5
C11 C12 H122 109.5
H121 C12 H122 108.1
O13 C13 O14 123.71(15)
O13 C13 N10 124.23(16)
O14 C13 N10 112.05(14)
C13 O14 C15 114.74(13)
O14 C15 C16 106.77(15)
O14 C15 H151 110.4
C16 C15 H151 110.4
O14 C15 H152 110.4
C16 C15 H152 110.4
H151 C15 H152 108.6
C15 C16 H161 109.5
C15 C16 H162 109.5
H161 C16 H162 109.5
C15 C16 H163 109.5
H161 C16 H163 109.5
H162 C16 H163 109.5

loop_
_geom_bond_atom_site_label_1
_geom_bond_atom_site_label_2
_geom_bond_site_symmetry_2
_geom_bond_distance
_geom_bond_publ_flag
C1 N7 . 1.390(2) ?
C1 C2 . 1.426(2) ?
C1 C6 . 1.408(2) ?
C2 C3 . 1.387(2) ?
C2 C21 . 1.503(2) ?
C21 F21 . 1.3294(19) ?
C21 F22 . 1.3535(19) ?
C21 F23 . 1.3530(18) ?
C3 C4 . 1.380(2) ?
C4 C5 . 1.383(2) ?
C4 N41 . 1.459(2) ?
N41 O41 . 1.2359(19) ?
N41 O42 . 1.2253(19) ?
C5 C6 . 1.382(2) ?
N7 C12 . 1.469(2) ?
N7 C8 . 1.470(2) ?
C8 C9 . 1.518(2) ?
C9 N10 . 1.457(2) ?
N10 C13 . 1.358(2) ?
N10 C11 . 1.464(2) ?
C11 C12 . 1.519(2) ?
C13 O13 . 1.218(2) ?
C13 O14 . 1.349(2) ?
O14 C15 . 1.453(2) ?
C15 C16 . 1.505(3) ?
C3 H3 . 0.95 ?
C5 H5 . 0.95 ?
C6 H6 . 0.95 ?
C8 H81 . 0.99 ?
C8 H82 . 0.99 ?
C9 H91 . 0.99 ?
C9 H92 . 0.99 ?
C11 H111 . 0.99 ?
C11 H112 . 0.99 ?
C12 H121 . 0.99 ?
C12 H122 . 0.99 ?
C15 H151 . 0.99 ?
C15 H152 . 0.99 ?
C16 H161 . 0.98 ?
C16 H162 . 0.98 ?
C16 H163 . 0.98 ?

loop_
_geom_hbond_atom_site_label_D
_geom_hbond_atom_site_label_H
_geom_hbond_atom_site_label_A
_geom_hbond_site_symmetry_A
_geom_hbond_distance_DH
_geom_hbond_distance_HA
_geom_hbond_distance_DA
_geom_hbond_angle_DHA
_geom_hbond_publ_flag
C5 H5 O42 3_685 0.95 2.42 3.346(2) 164 yes
C6 H6 O13 3_775 0.95 2.34 3.278(2) 171 yes
C9 H92 O13 . 0.99 2.38 2.786(2) 104 yes
C11 H111 O14 . 0.99 2.26 2.697(2) 105 yes
C11 H111 O41 2_645 0.99 2.58 3.456(2) 147 yes
C12 H121 F21 . 0.99 2.48 2.917(2) 106 yes
C12 H121 F22 . 0.99 2.38 3.295(2) 154 yes

loop_
_geom_torsion_atom_site_label_1
_geom_torsion_atom_site_label_2
_geom_torsion_atom_site_label_3
_geom_torsion_atom_site_label_4
_geom_torsion
N7 C1 C2 C3 179.29(14)
C6 C1 C2 C3 -3.4(2)
N7 C1 C2 C21 -4.2(2)
C6 C1 C2 C21 173.11(14)
C3 C2 C21 F21 150.65(14)
C1 C2 C21 F21 -26.0(2)
C3 C2 C21 F23 30.35(19)
C1 C2 C21 F23 -146.35(15)
C3 C2 C21 F22 -87.09(17)
C1 C2 C21 F22 96.21(18)
C1 C2 C3 C4 1.6(2)
C21 C2 C3 C4 -175.23(14)
C2 C3 C4 C5 1.6(2)
C2 C3 C4 N41 179.00(14)
C3 C4 N41 O42 -166.98(15)
C5 C4 N41 O42 10.5(2)
C3 C4 N41 O41 12.0(2)
C5 C4 N41 O41 -170.50(16)
C3 C4 C5 C6 -2.8(2)
N41 C4 C5 C6 179.80(14)
C4 C5 C6 C1 0.8(2)
N7 C1 C6 C5 179.56(14)
C2 C1 C6 C5 2.2(2)
C6 C1 N7 C12 122.93(16)
C2 C1 N7 C12 -59.9(2)
C6 C1 N7 C8 -17.8(2)
C2 C1 N7 C8 159.36(15)
C1 N7 C8 C9 -157.18(14)
C12 N7 C8 C9 59.08(17)
N7 C8 C9 N10 -57.40(18)
C8 C9 N10 C13 -104.02(18)
C8 C9 N10 C11 57.08(19)
C13 N10 C11 C12 105.21(18)
C9 N10 C11 C12 -54.93(19)
C1 N7 C12 C11 158.28(14)
C8 N7 C12 C11 -58.60(18)
N10 C11 C12 N7 54.65(18)
C9 N10 C13 O13 -10.7(3)
C11 N10 C13 O13 -169.65(17)
C9 N10 C13 O14 170.69(14)
C11 N10 C13 O14 11.8(2)
O13 C13 O14 C15 -1.7(2)
N10 C13 O14 C15 176.85(15)
C13 O14 C15 C16 174.27(15)

loop_
_cod_related_entry_id
_cod_related_entry_database
_cod_related_entry_code
1 ChemSpider 21134360
